data_7126122
loop_
_publ_author_name
'Zeng, Ya-Li'
'Chen, Bo'
'Wang, Ya-Ting'
'He, Cheng-Yu'
'Mu, Zi-Yuan'
'Du, Ji-Yuan'
'He, Long'
'Chu, Wen-Dao'
'Liu, Quan-Zhong'

_publ_section_title
;
 Copper-catalyzed asymmetric silyl addition to alkenyl-substituted
 N-heteroarenes.
;
_journal_issue 11
_journal_name_full 'Chemical communications (Cambridge, England)'
_journal_page_first 1693
_journal_page_last 1696
_journal_paper_doi 10.1039/c9cc08910a
_journal_volume 56
_journal_year 2020
_chemical_formula_moiety 'C25 H24 Cl N Si'
_chemical_formula_sum 'C25 H24 Cl N Si'
_chemical_formula_weight 402.01
_space_group_crystal_system triclinic
_space_group_IT_number 2
_space_group_name_Hall '-P 1'
_space_group_name_H-M_alt 'P -1'
_symmetry_Int_Tables_number 2
_atom_sites_solution_primary iterative
_audit_creation_date 2019-09-19
_audit_creation_method
;
Olex2 1.2-beta
(compiled 2018.05.29 svn.r3508 for OlexSys, GUI svn.r5506)
;
_audit_update_record
;
2019-09-25 deposited with the CCDC.	2020-01-03 downloaded from the CCDC.
;
_cell_angle_alpha 86.705(12)
_cell_angle_beta 77.173(11)
_cell_angle_gamma 71.341(14)
_cell_formula_units_Z 2
_cell_length_a 8.346(4)
_cell_length_b 9.916(4)
_cell_length_c 13.969(6)
_cell_measurement_reflns_used 9863
_cell_measurement_temperature 293(2)
_cell_measurement_theta_max 25.13
_cell_measurement_theta_min 2.61
_cell_volume 1067.8(8)
_computing_cell_refinement 'Bruker SAINT'
_computing_data_collection 'Bruker APEX2'
_computing_data_reduction 'Bruker SAINT'
_computing_molecular_graphics 'Olex2 (Dolomanov et al., 2009)'
_computing_publication_material 'Olex2 (Dolomanov et al., 2009)'
_computing_structure_refinement 'olex2.refine (Bourhis et al., 2015)'
_computing_structure_solution 'olex2.solve (Bourhis et al., 2015)'
_diffrn_ambient_temperature 293.15
_diffrn_measured_fraction_theta_full 0.9980
_diffrn_measured_fraction_theta_max 0.9980
_diffrn_measurement_device_type 'Bruker APEX-II CCD'
_diffrn_measurement_method '\f and \w scans'
_diffrn_radiation_type 'Mo K\a'
_diffrn_radiation_wavelength 0.71073
_diffrn_reflns_av_R_equivalents 0.0463
_diffrn_reflns_av_unetI/netI 0.0209
_diffrn_reflns_limit_h_max 10
_diffrn_reflns_limit_h_min -10
_diffrn_reflns_limit_k_max 11
_diffrn_reflns_limit_k_min -11
_diffrn_reflns_limit_l_max 16
_diffrn_reflns_limit_l_min -16
_diffrn_reflns_number 44494
_diffrn_reflns_theta_full 25.4247
_diffrn_reflns_theta_max 25.42
_diffrn_reflns_theta_min 2.62
_diffrn_standards_number 0
_exptl_absorpt_coefficient_mu 0.245
_exptl_absorpt_correction_T_max 0.966
_exptl_absorpt_correction_T_min 0.957
_exptl_absorpt_correction_type multi-scan
_exptl_absorpt_process_details SADABS
_exptl_crystal_colour colorless
_exptl_crystal_density_diffrn 1.2502
_exptl_crystal_description block
_exptl_crystal_F_000 424.5912
_exptl_crystal_size_max 0.18
_exptl_crystal_size_mid 0.15
_exptl_crystal_size_min 0.14
_refine_diff_density_max 0.3175
_refine_diff_density_min -0.3822
_refine_diff_density_rms 0.0493
_refine_ls_d_res_high 0.8277
_refine_ls_d_res_low 7.7862
_refine_ls_goodness_of_fit_ref 1.0688
_refine_ls_hydrogen_treatment constr
_refine_ls_matrix_type full
_refine_ls_number_constraints 43
_refine_ls_number_parameters 255
_refine_ls_number_reflns 3917
_refine_ls_number_restraints 0
_refine_ls_restrained_S_all 1.0688
_refine_ls_R_factor_all 0.0547
_refine_ls_R_factor_gt 0.0410
_refine_ls_shift/su_max 0.0000
_refine_ls_shift/su_mean 0.0000
_refine_ls_structure_factor_coef Fsqd
_refine_ls_weighting_details 'w=1/[\s^2^(Fo^2^)+(0.0396P)^2^+0.4569P] where P=(Fo^2^+2Fc^2^)/3'
_refine_ls_weighting_scheme calc
_refine_ls_wR_factor_gt 0.0952
_refine_ls_wR_factor_ref 0.1025
_reflns_Friedel_coverage 0.0
_reflns_limit_h_max 10
_reflns_limit_h_min -9
_reflns_limit_k_max 11
_reflns_limit_k_min -11
_reflns_limit_l_max 16
_reflns_limit_l_min 0
_reflns_number_gt 3185
_reflns_number_total 3917
_reflns_threshold_expression I>=2u(I)
_cod_data_source_file c9cc08910a2.cif
_cod_data_source_block mo_R22Cl_0m-auto
_cod_depositor_comments
;
The following automatic conversions were performed:

data item '_exptl_absorpt_correction_type' value 'Multi-scan' was
changed to 'multi-scan' in accordance with the
/home/data/users/saulius/crontab/automatic-downloads/current/RSC/lib/dictionaries/cif_core.dic
dictionary named 'cif_core.dic' version 2.4.2 last updated on
2011-04-26.

Automatic conversion script
Id: cif_fix_values 7556 2019-12-06 15:28:31Z antanas 
;
_cod_database_code 7126122
_olex2_refinement_description
;
1. Fixed Uiso
 At 1.2 times of:
  All C(H) groups, All C(H,H) groups
 At 1.5 times of:
  All C(H,H,H) groups
2.a Ternary CH refined with riding coordinates:
 C5(H5)
2.b Secondary CH2 refined with riding coordinates:
 C6(H6a,H6b)
2.c Aromatic/amide H refined with riding coordinates:
 C1(H1), C2(H2), C3(H3), C8(H8), C9(H9), C11(H11), C12(H12), C16(H16),
 C17(H17), C19(H19), C20(H20), C21(H21), C22(H22), C24(H24), C25(H25)
2.d Idealised Me refined as rotating group:
 C13(H13a,H13b,H13c), C14(H14a,H14b,H14c)
;
_olex2_submission_special_instructions 'No special instructions were received'

loop_
_space_group_symop_id
_space_group_symop_operation_xyz
1 x,y,z
2 -x,-y,-z

loop_
_atom_site_label
_atom_site_type_symbol
_atom_site_fract_x
_atom_site_fract_y
_atom_site_fract_z
_atom_site_U_iso_or_equiv
_atom_site_adp_type
_atom_site_occupancy
_atom_site_refinement_flags_posn
Cl1 Cl 0.06817(10) 0.74335(8) 0.51194(4) 0.0786(2) Uani 1.000000 .
Si1 Si -0.22970(6) 0.71017(5) 0.32857(4) 0.03910(15) Uani 1.000000 .
N1 N 0.3832(2) 0.40361(17) 0.16893(11) 0.0444(4) Uani 1.000000 .
C1 C -0.3161(3) 0.8197(3) 0.01127(17) 0.0632(6) Uani 1.000000 .
H1 H -0.3384(3) 0.8423(3) -0.05103(17) 0.0758(8) Uiso 1.000000 R
C2 C -0.3036(3) 0.9206(3) 0.06850(18) 0.0658(6) Uani 1.000000 .
H2 H -0.3155(3) 1.0121(3) 0.04481(18) 0.0789(8) Uiso 1.000000 R
C3 C -0.2734(3) 0.8880(2) 0.16157(16) 0.0545(5) Uani 1.000000 .
H3 H -0.2643(3) 0.9582(2) 0.19946(16) 0.0654(6) Uiso 1.000000 R
C4 C -0.2563(2) 0.7535(2) 0.20010(14) 0.0403(4) Uani 1.000000 .
C5 C 0.0080(2) 0.61738(19) 0.32995(14) 0.0401(4) Uani 1.000000 .
H5 H 0.0120(2) 0.57940(19) 0.39602(14) 0.0481(5) Uiso 1.000000 R
C6 C 0.0868(2) 0.4891(2) 0.25813(15) 0.0492(5) Uani 1.000000 .
H6a H 0.0225(2) 0.4223(2) 0.27708(15) 0.0590(6) Uiso 1.000000 R
H6b H 0.0729(2) 0.5220(2) 0.19282(15) 0.0590(6) Uiso 1.000000 R
C7 C 0.2758(2) 0.4121(2) 0.25428(14) 0.0430(5) Uani 1.000000 .
C8 C 0.3315(3) 0.3538(2) 0.34022(16) 0.0525(5) Uani 1.000000 .
H8 H 0.2513(3) 0.3610(2) 0.39929(16) 0.0630(6) Uiso 1.000000 R
C9 C 0.5018(3) 0.2874(2) 0.33657(15) 0.0508(5) Uani 1.000000 .
H9 H 0.5393(3) 0.2489(2) 0.39306(15) 0.0609(6) Uiso 1.000000 R
C10 C 0.6216(2) 0.27713(19) 0.24711(14) 0.0415(4) Uani 1.000000 .
C11 C 0.8019(3) 0.2128(2) 0.23643(17) 0.0517(5) Uani 1.000000 .
H11 H 0.8468(3) 0.1741(2) 0.29077(17) 0.0620(6) Uiso 1.000000 R
C12 C 0.9097(3) 0.2069(3) 0.14777(18) 0.0606(6) Uani 1.000000 .
H12 H 1.0285(3) 0.1649(3) 0.14165(18) 0.0727(7) Uiso 1.000000 R
C13 C -0.3091(3) 0.8771(2) 0.40321(16) 0.0537(5) Uani 1.000000 .
H13a H -0.4281(6) 0.9252(8) 0.4015(9) 0.0805(8) Uiso 1.000000 GR
H13b H -0.2992(18) 0.8546(2) 0.4699(3) 0.0805(8) Uiso 1.000000 GR
H13c H -0.2408(12) 0.9377(7) 0.3769(7) 0.0805(8) Uiso 1.000000 GR
C14 C -0.3544(3) 0.5885(2) 0.38095(16) 0.0556(6) Uani 1.000000 .
H14a H -0.3429(16) 0.5673(13) 0.4475(4) 0.0833(8) Uiso 1.000000 GR
H14b H -0.4744(4) 0.6333(7) 0.3798(10) 0.0833(8) Uiso 1.000000 GR
H14c H -0.3106(13) 0.5019(7) 0.3427(7) 0.0833(8) Uiso 1.000000 GR
C15 C 0.5558(2) 0.33575(19) 0.16407(14) 0.0407(4) Uani 1.000000 .
C16 C 0.6720(3) 0.3264(2) 0.07280(15) 0.0532(5) Uani 1.000000 .
H16 H 0.6301(3) 0.3637(2) 0.01728(15) 0.0638(6) Uiso 1.000000 R
C17 C 0.8442(3) 0.2635(3) 0.06529(17) 0.0617(6) Uani 1.000000 .
H17 H 0.9197(3) 0.2580(3) 0.00457(17) 0.0741(7) Uiso 1.000000 R
C18 C 0.1061(2) 0.7226(2) 0.31465(14) 0.0404(4) Uani 1.000000 .
C19 C 0.1693(3) 0.7641(3) 0.22056(17) 0.0580(6) Uani 1.000000 .
H19 H 0.1568(3) 0.7199(3) 0.16698(17) 0.0696(7) Uiso 1.000000 R
C20 C 0.2480(3) 0.8656(3) 0.2036(2) 0.0739(8) Uani 1.000000 .
H20 H 0.2880(3) 0.8900(3) 0.1396(2) 0.0887(9) Uiso 1.000000 R
C21 C 0.2691(3) 0.9332(3) 0.2818(3) 0.0840(9) Uani 1.000000 .
H21 H 0.3215(3) 1.0041(3) 0.2708(3) 0.1008(11) Uiso 1.000000 R
C22 C 0.2117(3) 0.8944(3) 0.3758(2) 0.0697(7) Uani 1.000000 .
H22 H 0.2260(3) 0.9382(3) 0.4290(2) 0.0836(9) Uiso 1.000000 R
C23 C 0.1331(3) 0.7905(2) 0.39052(16) 0.0511(5) Uani 1.000000 .
C24 C -0.2671(3) 0.6527(2) 0.13904(15) 0.0525(5) Uani 1.000000 .
H24 H -0.2548(3) 0.5607(2) 0.16175(15) 0.0630(6) Uiso 1.000000 R
C25 C -0.2956(3) 0.6849(3) 0.04582(17) 0.0619(6) Uani 1.000000 .
H25 H -0.3010(3) 0.6148(3) 0.00632(17) 0.0743(7) Uiso 1.000000 R

loop_
_atom_site_aniso_label
_atom_site_aniso_U_11
_atom_site_aniso_U_22
_atom_site_aniso_U_33
_atom_site_aniso_U_12
_atom_site_aniso_U_13
_atom_site_aniso_U_23
Cl1 0.1009(5) 0.0915(5) 0.0503(3) -0.0294(4) -0.0289(3) -0.0111(3)
Si1 0.0324(3) 0.0396(3) 0.0435(3) -0.0085(2) -0.0064(2) -0.0089(2)
N1 0.0398(9) 0.0454(9) 0.0443(9) -0.0043(7) -0.0114(7) -0.0134(7)
C1 0.0457(13) 0.0911(19) 0.0515(13) -0.0191(12) -0.0141(10) 0.0111(13)
C2 0.0613(15) 0.0615(15) 0.0692(16) -0.0167(12) -0.0117(12) 0.0184(12)
C3 0.0548(13) 0.0479(12) 0.0604(14) -0.0170(10) -0.0096(10) -0.0024(10)
C4 0.0292(9) 0.0432(11) 0.0475(11) -0.0096(8) -0.0075(8) -0.0052(8)
C5 0.0367(10) 0.0423(10) 0.0391(10) -0.0085(8) -0.0075(8) -0.0073(8)
C6 0.0388(11) 0.0512(12) 0.0543(12) -0.0064(9) -0.0105(9) -0.0178(10)
C7 0.0399(11) 0.0387(10) 0.0486(11) -0.0074(8) -0.0096(9) -0.0130(8)
C8 0.0439(12) 0.0561(13) 0.0488(12) -0.0095(10) -0.0010(9) -0.0018(10)
C9 0.0505(13) 0.0506(12) 0.0478(12) -0.0100(10) -0.0137(10) 0.0049(9)
C10 0.0417(11) 0.0334(10) 0.0498(11) -0.0101(8) -0.0119(9) -0.0058(8)
C11 0.0447(12) 0.0487(12) 0.0622(14) -0.0104(10) -0.0194(10) 0.0011(10)
C12 0.0357(12) 0.0664(15) 0.0726(16) -0.0075(10) -0.0079(11) -0.0056(12)
C13 0.0468(12) 0.0497(12) 0.0583(13) -0.0049(10) -0.0097(10) -0.0166(10)
C14 0.0480(13) 0.0575(13) 0.0607(14) -0.0192(10) -0.0062(10) -0.0015(10)
C15 0.0381(10) 0.0372(10) 0.0458(11) -0.0078(8) -0.0101(8) -0.0123(8)
C16 0.0467(12) 0.0623(14) 0.0447(12) -0.0090(10) -0.0078(9) -0.0081(10)
C17 0.0455(13) 0.0757(16) 0.0538(13) -0.0119(11) 0.0017(10) -0.0093(11)
C18 0.0273(9) 0.0428(10) 0.0468(11) -0.0038(8) -0.0081(8) -0.0061(8)
C19 0.0472(12) 0.0669(15) 0.0536(13) -0.0144(11) -0.0036(10) 0.0012(11)
C20 0.0537(15) 0.0701(17) 0.0849(19) -0.0180(13) 0.0045(13) 0.0208(14)
C21 0.0499(15) 0.0612(17) 0.143(3) -0.0253(13) -0.0163(17) 0.0116(18)
C22 0.0501(14) 0.0571(14) 0.111(2) -0.0178(12) -0.0299(14) -0.0146(14)
C23 0.0396(11) 0.0525(12) 0.0612(13) -0.0084(9) -0.0180(10) -0.0081(10)
C24 0.0582(13) 0.0512(12) 0.0540(13) -0.0193(10) -0.0205(10) -0.0019(10)
C25 0.0618(15) 0.0787(17) 0.0537(13) -0.0271(13) -0.0198(11) -0.0075(12)

loop_
_atom_type_symbol
_atom_type_scat_dispersion_real
_atom_type_scat_dispersion_imag
_atom_type_scat_Cromer_Mann_a1
_atom_type_scat_Cromer_Mann_a2
_atom_type_scat_Cromer_Mann_a3
_atom_type_scat_Cromer_Mann_a4
_atom_type_scat_Cromer_Mann_b1
_atom_type_scat_Cromer_Mann_b2
_atom_type_scat_Cromer_Mann_b3
_atom_type_scat_Cromer_Mann_b4
_atom_type_scat_Cromer_Mann_c
_atom_type_scat_source
_atom_type_scat_dispersion_source
H 0.00000 0.00000 0.49300 0.32291 0.14019 0.04081 10.51090 26.12570 3.14236 57.79970 0.0030380000826 'International Tables Volume C Table 6.1.1.4 (pp. 500-502)' 'Henke, Gullikson and Davis, At. Data and Nucl. Data Tables, 1993, 54, 2'
C 0.00347 0.00161 2.31000 1.02000 1.58860 0.86500 20.84390 10.20750 0.56870 51.65120 0.215599998832 'International Tables Volume C Table 6.1.1.4 (pp. 500-502)' 'Henke, Gullikson and Davis, At. Data and Nucl. Data Tables, 1993, 54, 2'
Cl 0.14873 0.16029 11.46040 7.19640 6.25560 1.64550 0.01040 1.16620 18.51940 47.77840 -9.55739974976 'International Tables Volume C Table 6.1.1.4 (pp. 500-502)' 'Henke, Gullikson and Davis, At. Data and Nucl. Data Tables, 1993, 54, 2'
Si 0.08192 0.07060 6.29150 3.03530 1.98910 1.54100 2.43860 32.33370 0.67850 81.69370 1.14069998264 'International Tables Volume C Table 6.1.1.4 (pp. 500-502)' 'Henke, Gullikson and Davis, At. Data and Nucl. Data Tables, 1993, 54, 2'
N 0.00653 0.00323 12.21260 3.13220 2.01250 1.16630 0.00570 9.89330 28.99750 0.58260 -11.5290002823 'International Tables Volume C Table 6.1.1.4 (pp. 500-502)' 'Henke, Gullikson and Davis, At. Data and Nucl. Data Tables, 1993, 54, 2'

loop_
_geom_angle_atom_site_label_1
_geom_angle_atom_site_label_2
_geom_angle_atom_site_label_3
_geom_angle
_geom_angle_site_symmetry_1
_geom_angle_site_symmetry_3
_geom_angle_publ_flag
C5 Si1 C4 110.21(8) . . ?
C13 Si1 C4 109.43(9) . . ?
C13 Si1 C5 109.26(9) . . ?
C14 Si1 C4 109.17(9) . . ?
C14 Si1 C5 108.53(9) . . ?
C14 Si1 C13 110.22(10) . . ?
C15 N1 C7 118.20(16) . . ?
C2 C1 H1 120.22(14) . . ?
C25 C1 H1 120.22(14) . . ?
C25 C1 C2 119.6(2) . . ?
H2 C2 C1 119.84(14) . . ?
C3 C2 C1 120.3(2) . . ?
C3 C2 H2 119.84(14) . . ?
H3 C3 C2 119.11(14) . . ?
C4 C3 C2 121.8(2) . . ?
C4 C3 H3 119.11(12) . . ?
C3 C4 Si1 122.51(15) . . ?
C24 C4 Si1 121.17(15) . . ?
C24 C4 C3 116.27(19) . . ?
H5 C5 Si1 106.78(6) . . ?
C6 C5 Si1 111.31(12) . . ?
C6 C5 H5 106.78(11) . . ?
C18 C5 Si1 110.56(12) . . ?
C18 C5 H5 106.78(10) . . ?
C18 C5 C6 114.18(16) . . ?
H6a C6 C5 108.73(11) . . ?
H6b C6 C5 108.73(11) . . ?
H6b C6 H6a 107.6 . . ?
C7 C6 C5 114.09(16) . . ?
C7 C6 H6a 108.73(11) . . ?
C7 C6 H6b 108.73(11) . . ?
C6 C7 N1 117.25(18) . . ?
C8 C7 N1 122.55(18) . . ?
C8 C7 C6 120.19(18) . . ?
H8 C8 C7 120.08(11) . . ?
C9 C8 C7 119.83(19) . . ?
C9 C8 H8 120.08(13) . . ?
H9 C9 C8 120.20(13) . . ?
C10 C9 C8 119.60(19) . . ?
C10 C9 H9 120.20(12) . . ?
C11 C10 C9 123.73(19) . . ?
C15 C10 C9 117.27(17) . . ?
C15 C10 C11 119.00(18) . . ?
H11 C11 C10 119.77(12) . . ?
C12 C11 C10 120.5(2) . . ?
C12 C11 H11 119.77(13) . . ?
H12 C12 C11 119.76(13) . . ?
C17 C12 C11 120.5(2) . . ?
C17 C12 H12 119.76(13) . . ?
H13a C13 Si1 109.5 . . ?
H13b C13 Si1 109.5 . . ?
H13b C13 H13a 109.5 . . ?
H13c C13 Si1 109.5 . . ?
H13c C13 H13a 109.5 . . ?
H13c C13 H13b 109.5 . . ?
H14a C14 Si1 109.5 . . ?
H14b C14 Si1 109.5 . . ?
H14b C14 H14a 109.5 . . ?
H14c C14 Si1 109.5 . . ?
H14c C14 H14a 109.5 . . ?
H14c C14 H14b 109.5 . . ?
C10 C15 N1 122.52(17) . . ?
C16 C15 N1 118.56(18) . . ?
C16 C15 C10 118.90(18) . . ?
H16 C16 C15 119.77(12) . . ?
C17 C16 C15 120.5(2) . . ?
C17 C16 H16 119.77(14) . . ?
C16 C17 C12 120.7(2) . . ?
H17 C17 C12 119.66(13) . . ?
H17 C17 C16 119.66(14) . . ?
C19 C18 C5 121.08(18) . . ?
C23 C18 C5 123.67(18) . . ?
C23 C18 C19 115.16(19) . . ?
H19 C19 C18 118.48(13) . . ?
C20 C19 C18 123.0(2) . . ?
C20 C19 H19 118.48(17) . . ?
H20 C20 C19 120.05(17) . . ?
C21 C20 C19 119.9(2) . . ?
C21 C20 H20 120.05(16) . . ?
H21 C21 C20 120.35(16) . . ?
C22 C21 C20 119.3(2) . . ?
C22 C21 H21 120.35(16) . . ?
H22 C22 C21 120.29(16) . . ?
C23 C22 C21 119.4(2) . . ?
C23 C22 H22 120.29(16) . . ?
C18 C23 Cl1 119.90(17) . . ?
C22 C23 Cl1 116.93(19) . . ?
C22 C23 C18 123.2(2) . . ?
H24 C24 C4 119.03(12) . . ?
C25 C24 C4 121.9(2) . . ?
C25 C24 H24 119.03(14) . . ?
C24 C25 C1 120.1(2) . . ?
H25 C25 C1 119.96(14) . . ?
H25 C25 C24 119.96(14) . . ?

loop_
_geom_bond_atom_site_label_1
_geom_bond_atom_site_label_2
_geom_bond_distance
_geom_bond_site_symmetry_2
_geom_bond_publ_flag
Cl1 C23 1.747(2) . ?
Si1 C4 1.866(2) . ?
Si1 C5 1.905(2) . ?
Si1 C13 1.859(2) . ?
Si1 C14 1.854(2) . ?
N1 C7 1.312(2) . ?
N1 C15 1.369(2) . ?
C1 H1 0.9300 . ?
C1 C2 1.359(4) . ?
C1 C25 1.366(3) . ?
C2 H2 0.9300 . ?
C2 C3 1.380(3) . ?
C3 H3 0.9300 . ?
C3 C4 1.385(3) . ?
C4 C24 1.387(3) . ?
C5 H5 0.9800 . ?
C5 C6 1.541(3) . ?
C5 C18 1.499(3) . ?
C6 H6a 0.9700 . ?
C6 H6b 0.9700 . ?
C6 C7 1.507(3) . ?
C7 C8 1.410(3) . ?
C8 H8 0.9300 . ?
C8 C9 1.353(3) . ?
C9 H9 0.9300 . ?
C9 C10 1.402(3) . ?
C10 C11 1.411(3) . ?
C10 C15 1.409(3) . ?
C11 H11 0.9300 . ?
C11 C12 1.352(3) . ?
C12 H12 0.9300 . ?
C12 C17 1.397(3) . ?
C13 H13a 0.9600 . ?
C13 H13b 0.9600 . ?
C13 H13c 0.9600 . ?
C14 H14a 0.9600 . ?
C14 H14b 0.9600 . ?
C14 H14c 0.9600 . ?
C15 C16 1.407(3) . ?
C16 H16 0.9300 . ?
C16 C17 1.354(3) . ?
C17 H17 0.9300 . ?
C18 C19 1.394(3) . ?
C18 C23 1.383(3) . ?
C19 H19 0.9300 . ?
C19 C20 1.351(3) . ?
C20 H20 0.9300 . ?
C20 C21 1.385(4) . ?
C21 H21 0.9300 . ?
C21 C22 1.371(4) . ?
C22 H22 0.9300 . ?
C22 C23 1.372(3) . ?
C24 H24 0.9300 . ?
C24 C25 1.377(3) . ?
C25 H25 0.9300 . ?
